data_2100445
loop_
_publ_author_name
'Bindi, Luca'
'Evain, Michel'
'Menchetti, Silvio'

_publ_section_title
;
 Temperature dependence of the silver distribution in the crystal
 structure of natural pearceite, (Ag,Cu)~16~(As,Sb)~2~S~11~
;
_journal_coeditor_code LC5042
_journal_issue 2
_journal_name_full 'Acta Crystallographica Section B'
_journal_page_first 212
_journal_page_last 219
_journal_paper_doi 10.1107/S010876810600108X
_journal_volume 62
_journal_year 2006
_chemical_formula_sum 'Ag13.034 As1.179 Cu2.966 S11 Sb0.821'
_chemical_formula_weight 2135.4
_chemical_name_systematic ' ?'
_space_group_IT_number 164
_symmetry_cell_setting trigonal
_symmetry_space_group_name_Hall '-P 3 2"'
_symmetry_space_group_name_H-M 'P -3 m 1'
_cell_angle_alpha 90
_cell_angle_beta 90
_cell_angle_gamma 120
_cell_formula_units_Z 1
_cell_length_a 7.3721(6)
_cell_length_b 7.3721(6)
_cell_length_c 11.8104(12)
_cell_measurement_temperature 120
_cell_volume 555.88(9)
_computing_publication_material '(Jana2000; Petricek and Dusek, 2000)'
_computing_structure_refinement '(Jana2000; Petricek and Dusek, 2000)'
_diffrn_ambient_temperature 120
_diffrn_measured_fraction_theta_full 0.99
_diffrn_measurement_device_type 'Nonius KappaCCD'
_diffrn_measurement_method \f/\w
_diffrn_radiation_type 'Mo K\a'
_diffrn_radiation_wavelength 0.71069
_diffrn_reflns_av_R_equivalents 0.0477
_diffrn_reflns_av_sigmaI/netI 0.0090
_diffrn_reflns_limit_h_max 13
_diffrn_reflns_limit_h_min -12
_diffrn_reflns_limit_k_max 13
_diffrn_reflns_limit_k_min -13
_diffrn_reflns_limit_l_max 21
_diffrn_reflns_limit_l_min -20
_diffrn_reflns_number 17722
_diffrn_reflns_theta_full 39.98
_diffrn_reflns_theta_max 39.98
_diffrn_reflns_theta_min 6.53
_exptl_absorpt_coefficient_mu 17.699
_exptl_absorpt_correction_T_max 0.659
_exptl_absorpt_correction_T_min 0.165
_exptl_absorpt_correction_type gaussian
_exptl_absorpt_process_details '(Jana2000; Petricek, Dusek & Palatinus, 2000)'
_exptl_crystal_colour black
_exptl_crystal_density_diffrn 6.3769
_exptl_crystal_description prism
_exptl_crystal_F_000 955
_exptl_crystal_size_max 0.15
_exptl_crystal_size_mid 0.15
_exptl_crystal_size_min 0.04
_refine_diff_density_max 1.57
_refine_diff_density_min -1.86
_refine_ls_extinction_coef 0.39(8)
_refine_ls_extinction_method 'B-C type 1 Lorentzian isotropic (Becker & Coppens, 1974)'
_refine_ls_goodness_of_fit_ref 2.19
_refine_ls_number_parameters 96
_refine_ls_number_reflns 1341
_refine_ls_R_factor_all 0.0546
_refine_ls_R_factor_gt 0.0450
_refine_ls_shift/su_max 0.0006
_refine_ls_shift/su_mean 0.0001
_refine_ls_structure_factor_coef Fsqd
_refine_ls_weighting_details w=1/[\s^2^(I)+0.001936I^2^]
_refine_ls_weighting_scheme sigma
_refine_ls_wR_factor_gt 0.1269
_refine_ls_wR_factor_ref 0.1332
_reflns_number_gt 1167
_reflns_number_total 1341
_reflns_threshold_expression I>2\s(I)
_cod_data_source_file lc5042.cif
_cod_data_source_block 120K
_cod_depositor_comments
;
The following automatic conversions were performed:
'_exptl_absorpt_correction_type' value 'Gaussian' changed to 'gaussian'
according to '/home/saulius/struct/CIF-dictionaries/cif_core.dic'
dictionary named 'cif_core.dic' version 2.4.1 from 2010-06-29.

Automatic conversion script
Id: cif_fix_enum 1527 2010-12-29 10:47:43Z saulius 

The following automatic conversions were performed:

'_exptl_absorpt_correction_type' value 'Gaussian' changed to
'gaussian' according to
/home/saulius/struct/CIF-dictionaries/cif_core.dic dictionary named
'cif_core.dic' version 2.4.1 from 2010-06-29.

Automatic conversion script
Id: cif_fix_values 1715 2011-07-08 13:25:40Z adriana 
;
_cod_original_sg_symbol_Hall '-P 3;-2"'
_cod_database_code 2100445

loop_
_symmetry_equiv_pos_site_id
_symmetry_equiv_pos_as_xyz
1 x,y,z
2 -y,x-y,z
3 -y,-x,z
4 -x+y,-x,z
5 x,x-y,z
6 -x+y,y,z
7 -x,-y,-z
8 y,-x+y,-z
9 y,x,-z
10 x-y,x,-z
11 -x,-x+y,-z
12 x-y,-y,-z

loop_
_atom_site_type_symbol
_atom_site_label
_atom_site_fract_x
_atom_site_fract_y
_atom_site_fract_z
_atom_site_U_iso_or_equiv
_atom_site_adp_type
_atom_site_calc_flag
_atom_site_occupancy
As As 0.333333 0.666667 0.40833(5) 0.01518(14) Uani d 0.5896
Sb Sb 0.333333 0.666667 0.408329 0.01518(14) Uani d 0.4104
Ag Ag1 0.29992(17) 0.14996(9) 0.38548(11) 0.0361(4) Uani d 0.6724
Cu Cu1 0.299918 0.149959 0.385482 0.0361(4) Uani d 0.3276
Ag Ag2 0.3567(4) 0.226(3) 0.12401(17) 0.263(9) Uani d 0.324(5)
Ag Ag3 0.2857(5) 0.3745(4) 0.1160(2) 0.0674(13) Uani d 0.376(4)
Ag Ag4 0.4538(11) -0.092(2) 0.1137(5) 0.083(6) Uani d 0.101(13)
Cu Cu2 0 0 0 0.0191(3) Uani d 1
S S1 0 0 0.18297(13) 0.0192(4) Uani d 1
S S2 0.01678(16) 0.50839(8) 0.31254(10) 0.0191(3) Uani d 1
S S3 0.666667 0.333333 0.0206(2) 0.0346(6) Uani d 1
S S4 0.0853(6) 0 0.5 0.0179(15) Uani d 0.1667

loop_
_atom_site_aniso_label
_atom_site_aniso_U_11
_atom_site_aniso_U_22
_atom_site_aniso_U_33
_atom_site_aniso_U_12
_atom_site_aniso_U_13
_atom_site_aniso_U_23
_atom_site_aniso_type_symbol
As 0.01564(18) 0.01564(18) 0.0142(2) 0.00782(9) 0 0 As
Sb 0.01564(18) 0.01564(18) 0.0142(2) 0.00782(9) 0 0 Sb
Ag1 0.0493(6) 0.0274(4) 0.0387(6) 0.0247(3) -0.0156(4) -0.0078(2) Ag
Cu1 0.0493(6) 0.0274(4) 0.0387(6) 0.0247(3) -0.0156(4) -0.0078(2) Cu
Ag2 0.0224(7) 0.50(2) 0.0230(5) -0.055(4) 0.0021(5) -0.003(4) Ag
Ag3 0.106(2) 0.0315(14) 0.0310(11) 0.0092(12) -0.0249(10) -0.0007(8) Ag
Ag4 0.105(8) 0.130(10) 0.021(2) 0.065(5) -0.0100(18) -0.020(4) Ag
Cu2 0.0243(4) 0.0243(4) 0.0086(4) 0.01216(18) 0 0 Cu
S1 0.0241(5) 0.0241(5) 0.0095(5) 0.0120(2) 0 0 S
S2 0.0159(4) 0.0186(3) 0.0219(4) 0.00796(19) 0.0032(3) 0.00161(16) S
S3 0.0378(7) 0.0378(7) 0.0282(10) 0.0189(4) 0 0 S
S4 0.0138(14) 0.029(3) 0.0162(17) 0.0144(13) -0.0018(7) -0.0035(14) S

loop_
_atom_type_symbol
_atom_type_scat_dispersion_real
_atom_type_scat_dispersion_imag
_atom_type_scat_source
Ag -0.897 1.102 'International Tables Vol C Tables  4.2.6.8 and 6.1.1.1'
As 0.050 2.006 'International Tables Vol C Tables  4.2.6.8 and 6.1.1.1'
Cu 0.320 1.265 'International Tables Vol C Tables  4.2.6.8 and 6.1.1.1'
S 0.125 0.123 'International Tables Vol C Tables  4.2.6.8 and 6.1.1.1'
Sb -0.587 1.546 'International Tables Vol C Tables  4.2.6.8 and 6.1.1.1'

loop_
_geom_bond_atom_site_label_1
_geom_bond_atom_site_label_2
_geom_bond_site_symmetry_2
_geom_bond_distance
_geom_bond_publ_flag
As Sb . 0 yes
As S2 . 2.3161(11) yes
As S2 2_665 2.3161(12) yes
As S2 3_665 2.3161(11) yes
Sb S2 . 2.3161(11) yes
Sb S2 2_665 2.3161(12) yes
Sb S2 3_665 2.3161(11) yes
Ag1 Cu1 . 0 yes
Ag1 S2 2_665 2.4469(13) yes
Ag1 S2 3_655 2.4469(17) yes
Ag1 S4 . 1.951(3) yes
Ag1 S4 7_556 2.825(4) yes
Ag1 S4 2_555 2.4272(18) yes
Ag1 S4 8_556 2.4272(16) yes
Ag1 S4 4_555 2.825(4) yes
Ag1 S4 10_556 1.951(4) yes
Cu1 S2 2_665 2.4469(11) yes
Cu1 S2 3_655 2.4469(11) yes
Cu1 S4 . 1.951(3) yes
Cu1 S4 7_556 2.825(4) yes
Cu1 S4 2_555 2.4272(12) yes
Cu1 S4 8_556 2.4272(12) yes
Cu1 S4 4_555 2.825(3) yes
Cu1 S4 10_556 1.951(3) yes
Ag2 Ag2 5_555 0.70(3) yes
Ag2 Ag3 . 1.43(2) yes
Ag2 Ag3 9_555 2.861(4) yes
Ag2 Ag3 5_555 2.11(2) yes
Ag2 Ag3 6_555 2.696(19) yes
Ag2 Ag4 . 2.78(3) yes
Ag2 Ag4 4_665 2.10(2) yes
Ag2 Cu2 . 2.731(4) yes
Ag2 S1 . 2.408(4) yes
Ag2 S2 2_665 2.865(13) yes
Ag2 S3 . 2.352(5) yes
Ag3 Ag3 3_665 2.504(3) yes
Ag3 Ag3 9_555 2.965(4) yes
Ag3 Ag3 6_555 1.452(6) yes
Ag3 Ag4 2_555 2.33(2) yes
Ag3 Ag4 4_665 1.253(10) yes
Ag3 Cu2 . 2.850(2) yes
Ag3 S1 . 2.621(2) yes
Ag3 S2 2_665 2.677(3) yes
Ag3 S3 7_665 2.570(3) yes
Ag4 Ag4 7_655 2.933(11) yes
Ag4 Ag4 2_545 2.664(15) yes
Ag4 Ag4 4_655 2.66(2) yes
Ag4 S2 3_655 2.398(7) yes
Ag4 S3 . 2.932(13) yes
Ag4 S3 7_655 2.209(11) yes
Cu2 S1 . 2.1610(16) yes
Cu2 S1 7_555 2.1610(16) yes
S4 S4 7_556 1.258(7) yes
S4 S4 2_555 1.089(6) yes
S4 S4 8_556 0.629(3) yes
S4 S4 4_555 1.089(6) yes
S4 S4 10_556 0.629(6) yes
